data_7108889
loop_
_publ_author_name
'Prodius, Denis'
'Macaev, Fliur'
'Stingaci, Eugenia'
'Pogrebnoi, Vsevolod'
'Mereacre, Valeriu'
'Novitchi, Ghenadie'
'Kostakis, George E.'
'Anson, Christopher E.'
'Powell, Annie K.'

_publ_section_title
;
 Catalytic "triangles": binding of iron in task-specific ionic liquids
;
_journal_coden_ASTM CHCOFS
_journal_issue 19
_journal_name_full
;
 Chemical Communications (Cambridge, United Kingdom)
;
_journal_page_first 1915
_journal_page_last 1917
_journal_paper_doi 10.1039/c2cc36741f
_journal_volume 49
_journal_year 2013
_chemical_formula_moiety 'C36 H64 Cl28 Fe10 N12 O21, 7(Cl4 Fe), 5(H2 O)'
_chemical_formula_sum 'C36 H64 Cl28 Fe10 N12 O21'
_chemical_formula_weight 2552.09
_space_group_IT_number 11
_symmetry_cell_setting monoclinic
_symmetry_space_group_name_Hall '-P 2yb'
_symmetry_space_group_name_H-M 'P 1 21/m 1'
_atom_sites_solution_hydrogens geom
_atom_sites_solution_primary direct
_atom_sites_solution_secondary difmap
_audit_creation_method SHELXL-97
_cell_angle_alpha 90.00
_cell_angle_beta 109.243(5)
_cell_angle_gamma 90.00
_cell_formula_units_Z 2
_cell_length_a 12.6816(9)
_cell_length_b 26.2169(14)
_cell_length_c 15.5404(10)
_cell_measurement_reflns_used 31601
_cell_measurement_temperature 150(2)
_cell_measurement_theta_max 26.36
_cell_measurement_theta_min 1.39
_cell_volume 4878.1(6)
_computing_cell_refinement 'X-Area 1.38 (Stoe & Cie GmbH, 2006)'
_computing_data_collection 'WinXpose 1.6.8 (Stoe & Cie GmbH, 2004)'
_computing_data_reduction 'X-Area 1.38 (Stoe & Cie GmbH, 2006)'
_computing_molecular_graphics 'Diamond 2.1 (Crystal Impact, 1998)'
_computing_publication_material 'SHELXTL 6.14 (BrukerAXS Inc., 2003)'
_computing_structure_refinement 'SHELXTL 6.14 (BrukerAXS Inc., 2003)'
_computing_structure_solution 'SHELXTL 6.14 (BrukerAXS Inc., 2003)'
_diffrn_ambient_temperature 150(2)
_diffrn_detector_area_resol_mean 6.667
_diffrn_measured_fraction_theta_full 0.998
_diffrn_measured_fraction_theta_max 0.998
_diffrn_measurement_device_type 'Stoe IPDS II'
_diffrn_measurement_method 'area detector'
_diffrn_radiation_monochromator graphite
_diffrn_radiation_source 'rotating anode'
_diffrn_radiation_type MoK\a
_diffrn_radiation_wavelength 0.71073
_diffrn_reflns_av_R_equivalents 0.0669
_diffrn_reflns_av_sigmaI/netI 0.0431
_diffrn_reflns_limit_h_max 15
_diffrn_reflns_limit_h_min -15
_diffrn_reflns_limit_k_max 31
_diffrn_reflns_limit_k_min -31
_diffrn_reflns_limit_l_max 18
_diffrn_reflns_limit_l_min -18
_diffrn_reflns_number 67061
_diffrn_reflns_theta_full 25.25
_diffrn_reflns_theta_max 25.68
_diffrn_reflns_theta_min 1.97
_exptl_absorpt_coefficient_mu 2.265
_exptl_absorpt_correction_T_max 0.640
_exptl_absorpt_correction_T_min 0.571
_exptl_absorpt_correction_type multi-scan
_exptl_absorpt_process_details
;
XPREP in SHELXTL 6.14 (BrukerAXS Inc., 2003)
;
_exptl_crystal_colour orange
_exptl_crystal_density_diffrn 1.738
_exptl_crystal_density_method 'not measured'
_exptl_crystal_description block
_exptl_crystal_F_000 2536
_exptl_crystal_size_max 0.28
_exptl_crystal_size_mid 0.25
_exptl_crystal_size_min 0.21
_platon_squeeze_details
;
Spek, A.L. (2003), J.Appl.Cryst. 36, 7-13
;
_refine_diff_density_max 1.013
_refine_diff_density_min -1.880
_refine_diff_density_rms 0.119
_refine_ls_extinction_method none
_refine_ls_goodness_of_fit_ref 0.999
_refine_ls_hydrogen_treatment constr
_refine_ls_matrix_type full
_refine_ls_number_parameters 511
_refine_ls_number_reflns 9461
_refine_ls_number_restraints 37
_refine_ls_restrained_S_all 1.043
_refine_ls_R_factor_all 0.0857
_refine_ls_R_factor_gt 0.0596
_refine_ls_shift/su_max 0.001
_refine_ls_shift/su_mean 0.000
_refine_ls_structure_factor_coef Fsqd
_refine_ls_weighting_details 'calc w=1/[\s^2^(Fo^2^)+(0.1173P)^2^+0.0000P] where P=(Fo^2^+2Fc^2^)/3'
_refine_ls_weighting_scheme calc
_refine_ls_wR_factor_gt 0.1594
_refine_ls_wR_factor_ref 0.1726
_reflns_number_gt 6622
_reflns_number_total 9461
_reflns_threshold_expression >2sigma(I)
_cod_data_source_file c2cc36741f.txt
_cod_data_source_block fe37s
_cod_original_cell_volume 4878.1(5)
_cod_original_sg_symbol_H-M 'P 21/m'
_cod_database_code 7108889

loop_
_symmetry_equiv_pos_as_xyz
'x, y, z'
'-x, y+1/2, -z'
'-x, -y, -z'
'x, -y-1/2, z'

loop_
_atom_site_label
_atom_site_type_symbol
_atom_site_fract_x
_atom_site_fract_y
_atom_site_fract_z
_atom_site_U_iso_or_equiv
_atom_site_adp_type
_atom_site_occupancy
_atom_site_symmetry_multiplicity
_atom_site_calc_flag
_atom_site_refinement_flags
_atom_site_disorder_assembly
_atom_site_disorder_group
Fe1 Fe 0.44009(8) 0.2500 0.19156(7) 0.0383(2) Uani 1 2 d S . .
Fe2 Fe 0.67141(8) 0.2500 0.36962(7) 0.0376(2) Uani 1 2 d S . .
Fe3 Fe 0.68962(10) 0.2500 0.16292(8) 0.0458(3) Uani 1 2 d S . .
O1 O 0.6008(4) 0.2500 0.2418(3) 0.0408(11) Uani 1 2 d S . .
O2 O 0.4200(3) 0.30488(14) 0.2754(3) 0.0440(8) Uani 1 1 d . . .
O3 O 0.5755(3) 0.30507(13) 0.3975(2) 0.0409(8) Uani 1 1 d . . .
C1 C 0.4806(4) 0.32128(17) 0.3507(4) 0.0372(11) Uani 1 1 d . . .
C2 C 0.4304(4) 0.36516(19) 0.3884(4) 0.0431(12) Uani 1 1 d . . .
H2A H 0.4110 0.3931 0.3430 0.052 Uiso 1 1 calc R . .
H2B H 0.3602 0.3533 0.3967 0.052 Uiso 1 1 calc R . .
N1 N 0.5028(4) 0.38532(15) 0.4741(3) 0.0424(10) Uani 1 1 d . . .
C3 C 0.5148(5) 0.3687(2) 0.5567(4) 0.0489(13) Uani 1 1 d . . .
H3A H 0.4752 0.3406 0.5699 0.059 Uiso 1 1 calc R . .
N2 N 0.5887(4) 0.39601(17) 0.6181(3) 0.0482(11) Uani 1 1 d . . .
C4 C 0.6227(8) 0.4339(3) 0.5725(5) 0.087(3) Uani 1 1 d . . .
H4A H 0.6751 0.4600 0.5993 0.104 Uiso 1 1 calc R . .
C5 C 0.5689(8) 0.4274(3) 0.4833(5) 0.082(2) Uani 1 1 d . . .
H5A H 0.5755 0.4482 0.4353 0.099 Uiso 1 1 calc R . .
C6 C 0.6225(6) 0.3905(3) 0.7177(4) 0.0618(16) Uani 1 1 d . . .
H6A H 0.5731 0.3660 0.7331 0.093 Uiso 1 1 calc R . .
H6B H 0.6173 0.4236 0.7452 0.093 Uiso 1 1 calc R . .
H6C H 0.6997 0.3782 0.7412 0.093 Uiso 1 1 calc R . .
O4 O 0.7824(3) 0.30615(14) 0.3718(3) 0.0458(8) Uani 1 1 d . . .
O5 O 0.7949(3) 0.30477(16) 0.2314(3) 0.0571(10) Uani 1 1 d . . .
C7 C 0.8150(5) 0.3234(2) 0.3086(5) 0.0510(14) Uani 1 1 d . . .
C8 C 0.8850(6) 0.3712(2) 0.3247(5) 0.0632(17) Uani 1 1 d . . .
H8A H 0.9531 0.3643 0.3088 0.076 Uiso 1 1 calc R . .
H8B H 0.8423 0.3982 0.2834 0.076 Uiso 1 1 calc R . .
N3 N 0.9178(4) 0.38979(17) 0.4177(4) 0.0520(12) Uani 1 1 d . . .
C9 C 1.0015(6) 0.3739(3) 0.4837(6) 0.0693(19) Uani 1 1 d . . .
H9A H 1.0508 0.3477 0.4784 0.083 Uiso 1 1 calc R . .
N4 N 1.0111(4) 0.3984(2) 0.5602(4) 0.0668(15) Uani 1 1 d . . .
C10 C 0.9305(9) 0.4329(4) 0.5396(7) 0.115(4) Uani 1 1 d . . .
H10A H 0.9160 0.4570 0.5801 0.138 Uiso 1 1 calc R . .
C11 C 0.8738(10) 0.4274(5) 0.4516(7) 0.135(5) Uani 1 1 d . . .
H11A H 0.8114 0.4474 0.4179 0.161 Uiso 1 1 calc R . .
C12 C 1.0960(7) 0.3906(5) 0.6512(8) 0.120(4) Uani 1 1 d . . .
H12A H 1.0994 0.3543 0.6672 0.181 Uiso 1 1 calc R . .
H12B H 1.0757 0.4105 0.6967 0.181 Uiso 1 1 calc R . .
H12C H 1.1692 0.4018 0.6498 0.181 Uiso 1 1 calc R . .
O6 O 0.6023(4) 0.30546(16) 0.0825(3) 0.0557(10) Uani 1 1 d . . .
O7 O 0.4321(3) 0.30503(15) 0.0980(3) 0.0493(9) Uani 1 1 d . . .
C13 C 0.5043(5) 0.3217(2) 0.0658(4) 0.0511(13) Uani 1 1 d . . .
C14 C 0.4752(6) 0.3662(3) 0.0011(5) 0.0609(16) Uani 1 1 d . . .
H14A H 0.5226 0.3956 0.0298 0.073 Uiso 1 1 calc R . .
H14B H 0.4924 0.3572 -0.0547 0.073 Uiso 1 1 calc R . .
N5 N 0.3582(5) 0.3811(2) -0.0244(4) 0.0594(13) Uani 1 1 d . . .
C15 C 0.3211(6) 0.4218(3) 0.0065(4) 0.0647(17) Uani 1 1 d . . .
H15A H 0.3663 0.4457 0.0485 0.078 Uiso 1 1 calc R . .
N6 N 0.2117(5) 0.4241(3) -0.0301(4) 0.0726(16) Uani 1 1 d . . .
C16 C 0.1787(7) 0.3829(4) -0.0892(6) 0.089(2) Uani 1 1 d . . .
H16A H 0.1042 0.3748 -0.1254 0.107 Uiso 1 1 calc R . .
C17 C 0.2694(7) 0.3568(3) -0.0862(6) 0.083(2) Uani 1 1 d . . .
H17A H 0.2724 0.3270 -0.1202 0.100 Uiso 1 1 calc R . .
C18 C 0.1396(7) 0.4646(4) -0.0163(6) 0.093(3) Uani 1 1 d . . .
H18A H 0.1854 0.4905 0.0248 0.140 Uiso 1 1 calc R . .
H18B H 0.0864 0.4502 0.0107 0.140 Uiso 1 1 calc R . .
H18C H 0.0987 0.4803 -0.0750 0.140 Uiso 1 1 calc R . .
O8 O 0.2695(5) 0.2500 0.1373(4) 0.0551(14) Uani 1 2 d S . .
O9 O 0.7489(5) 0.2500 0.5104(4) 0.0580(14) Uani 1 2 d S . .
O10 O 0.7816(5) 0.2500 0.0752(4) 0.0641(16) Uani 1 2 d S . .
Fe4 Fe 0.14178(7) 0.46939(3) 0.25193(6) 0.0479(2) Uani 1 1 d . . .
Cl41 Cl 0.30135(13) 0.46313(7) 0.22630(12) 0.0656(4) Uani 1 1 d . . .
Cl42 Cl 0.09043(14) 0.54957(6) 0.22828(15) 0.0715(5) Uani 1 1 d . . .
Cl43 Cl 0.01379(15) 0.42118(6) 0.15910(12) 0.0662(4) Uani 1 1 d . . .
Cl44 Cl 0.17072(17) 0.45076(6) 0.39538(12) 0.0680(4) Uani 1 1 d . . .
Fe5 Fe 0.62154(8) 0.49314(3) 0.22989(6) 0.0554(2) Uani 1 1 d . . .
Cl51 Cl 0.58352(14) 0.41168(5) 0.23967(12) 0.0603(4) Uani 1 1 d . . .
Cl52 Cl 0.63647(15) 0.53083(6) 0.35921(12) 0.0635(4) Uani 1 1 d . . .
Cl53 Cl 0.78276(18) 0.49690(7) 0.20747(17) 0.0872(6) Uani 1 1 d . . .
Cl54 Cl 0.49139(18) 0.52927(7) 0.11654(12) 0.0741(5) Uani 1 1 d . . .
Fe6 Fe 0.57189(13) 0.7500 0.26671(11) 0.0661(4) Uani 1 2 d S . .
Cl61 Cl 0.65799(18) 0.67913(6) 0.31861(16) 0.0813(6) Uani 1 1 d . . .
Cl62 Cl 0.4117(2) 0.7500 0.2940(3) 0.0862(8) Uani 1 2 d S . .
Cl63 Cl 0.5429(4) 0.7500 0.1197(2) 0.1152(13) Uani 1 2 d S . .
Fe7 Fe 0.81470(11) 0.7500 0.59751(14) 0.0771(5) Uani 1 2 d SD . .
Cl71 Cl 0.85676(16) 0.68191(7) 0.6823(2) 0.1038(8) Uani 1 1 d D A .
Cl72 Cl 0.63590(17) 0.7500 0.52439(15) 0.0532(5) Uani 1 2 d SD A .
Cl73 Cl 0.9347(6) 0.7500 0.5375(8) 0.107(3) Uani 0.50 2 d SPD A 1
Cl74 Cl 0.8970(6) 0.7500 0.4855(4) 0.0707(18) Uani 0.50 2 d SPD A 2
Fe8 Fe 0.95145(17) 0.26280(9) 0.76222(17) 0.0847(10) Uani 0.50 1 d PDU B -3
Cl81 Cl 0.8693(8) 0.1905(3) 0.7284(12) 0.288(9) Uani 0.50 1 d PDU B -3
Cl82 Cl 0.8650(6) 0.32056(19) 0.6728(4) 0.103(2) Uani 0.50 1 d PDU B -3
Cl83 Cl 1.1230(3) 0.2569(7) 0.7704(4) 0.121(4) Uani 0.50 1 d PDU B -3
Cl84 Cl 0.9449(9) 0.2893(5) 0.8933(5) 0.285(8) Uani 0.50 1 d PDU B -3

loop_
_atom_site_aniso_label
_atom_site_aniso_U_11
_atom_site_aniso_U_22
_atom_site_aniso_U_33
_atom_site_aniso_U_23
_atom_site_aniso_U_13
_atom_site_aniso_U_12
Fe1 0.0443(5) 0.0392(5) 0.0361(6) 0.000 0.0196(5) 0.000
Fe2 0.0393(5) 0.0375(5) 0.0417(6) 0.000 0.0210(5) 0.000
Fe3 0.0537(6) 0.0474(6) 0.0477(6) 0.000 0.0323(5) 0.000
O1 0.050(3) 0.033(2) 0.047(3) 0.000 0.024(2) 0.000
O2 0.047(2) 0.0431(18) 0.046(2) 0.0000(16) 0.0217(18) 0.0020(15)
O3 0.0421(19) 0.0425(18) 0.043(2) -0.0024(15) 0.0198(16) 0.0006(15)
C1 0.043(3) 0.032(2) 0.045(3) -0.002(2) 0.025(2) -0.001(2)
C2 0.050(3) 0.039(3) 0.047(3) -0.001(2) 0.024(3) 0.005(2)
N1 0.053(2) 0.034(2) 0.048(3) -0.0060(18) 0.027(2) -0.0056(18)
C3 0.056(3) 0.046(3) 0.048(3) -0.002(2) 0.022(3) -0.014(2)
N2 0.059(3) 0.043(2) 0.051(3) -0.009(2) 0.029(2) -0.006(2)
C4 0.120(6) 0.083(5) 0.069(5) -0.019(4) 0.047(5) -0.062(5)
C5 0.129(7) 0.067(4) 0.060(4) -0.011(3) 0.045(5) -0.052(4)
C6 0.077(4) 0.061(4) 0.047(4) -0.011(3) 0.021(3) -0.018(3)
O4 0.0436(19) 0.0449(19) 0.056(2) -0.0045(17) 0.0253(18) -0.0031(15)
O5 0.060(2) 0.066(2) 0.058(3) -0.011(2) 0.036(2) -0.0113(19)
C7 0.046(3) 0.045(3) 0.073(4) 0.001(3) 0.035(3) 0.001(2)
C8 0.072(4) 0.051(3) 0.086(5) -0.007(3) 0.053(4) -0.015(3)
N3 0.047(3) 0.039(2) 0.078(4) -0.008(2) 0.033(3) -0.006(2)
C9 0.063(4) 0.057(4) 0.098(6) -0.023(4) 0.041(4) 0.007(3)
N4 0.047(3) 0.064(3) 0.090(4) -0.019(3) 0.023(3) -0.003(2)
C10 0.144(9) 0.103(7) 0.095(7) -0.023(5) 0.034(7) 0.066(7)
C11 0.149(9) 0.160(10) 0.083(7) -0.018(6) 0.022(6) 0.110(8)
C12 0.059(5) 0.166(11) 0.116(8) -0.031(8) 0.001(5) 0.006(6)
O6 0.065(3) 0.060(2) 0.055(2) 0.0090(19) 0.037(2) 0.0037(19)
O7 0.055(2) 0.050(2) 0.046(2) 0.0077(17) 0.0211(18) 0.0014(17)
C13 0.064(4) 0.047(3) 0.048(3) 0.003(2) 0.026(3) 0.000(3)
C14 0.068(4) 0.064(4) 0.061(4) 0.017(3) 0.036(3) 0.010(3)
N5 0.068(3) 0.058(3) 0.057(3) 0.015(2) 0.025(3) 0.004(3)
C15 0.069(4) 0.082(5) 0.045(4) 0.018(3) 0.021(3) 0.007(3)
N6 0.073(4) 0.091(4) 0.058(3) 0.026(3) 0.027(3) 0.023(3)
C16 0.080(5) 0.091(6) 0.081(6) 0.015(5) 0.005(4) 0.002(5)
C17 0.090(6) 0.072(5) 0.077(5) 0.007(4) 0.011(5) 0.014(4)
C18 0.089(5) 0.135(8) 0.061(5) 0.025(5) 0.033(4) 0.047(5)
O8 0.051(3) 0.062(3) 0.054(4) 0.000 0.019(3) 0.000
O9 0.053(3) 0.071(4) 0.050(3) 0.000 0.016(3) 0.000
O10 0.075(4) 0.073(4) 0.065(4) 0.000 0.051(3) 0.000
Fe4 0.0516(4) 0.0426(4) 0.0526(5) 0.0063(3) 0.0215(4) -0.0001(3)
Cl41 0.0567(8) 0.0817(11) 0.0642(10) 0.0156(8) 0.0277(8) 0.0148(7)
Cl42 0.0615(9) 0.0460(8) 0.1033(14) 0.0121(8) 0.0222(9) 0.0062(7)
Cl43 0.0704(10) 0.0615(9) 0.0639(10) 0.0040(7) 0.0185(8) -0.0114(7)
Cl44 0.1004(13) 0.0569(8) 0.0556(9) -0.0001(7) 0.0376(9) -0.0068(8)
Fe5 0.0732(6) 0.0439(4) 0.0654(6) 0.0066(4) 0.0446(5) -0.0005(4)
Cl51 0.0716(9) 0.0443(7) 0.0800(11) 0.0038(7) 0.0454(9) -0.0006(6)
Cl52 0.0833(11) 0.0517(8) 0.0635(10) 0.0032(7) 0.0349(9) 0.0028(7)
Cl53 0.0931(13) 0.0697(11) 0.1309(18) 0.0122(11) 0.0804(14) -0.0023(9)
Cl54 0.1029(13) 0.0639(9) 0.0623(10) 0.0191(8) 0.0365(10) -0.0027(9)
Fe6 0.0908(10) 0.0483(7) 0.0747(9) 0.000 0.0484(8) 0.000
Cl61 0.0980(13) 0.0519(9) 0.1209(17) 0.0080(9) 0.0726(13) 0.0101(8)
Cl62 0.0735(16) 0.0655(15) 0.130(3) 0.000 0.0479(17) 0.000
Cl63 0.181(4) 0.100(2) 0.073(2) 0.000 0.054(2) 0.000
Fe7 0.0475(7) 0.0389(6) 0.1488(16) 0.000 0.0375(9) 0.000
Cl71 0.0592(10) 0.0605(10) 0.170(2) 0.0207(12) 0.0083(13) 0.0078(8)
Cl72 0.0561(11) 0.0475(10) 0.0642(13) 0.000 0.0309(10) 0.000
Cl73 0.048(4) 0.065(3) 0.219(11) 0.000 0.061(6) 0.000
Cl74 0.057(4) 0.095(4) 0.072(4) 0.000 0.037(3) 0.000
Fe8 0.0589(10) 0.089(3) 0.0999(15) 0.0284(13) 0.0175(10) -0.0051(10)
Cl81 0.106(6) 0.066(4) 0.70(3) 0.028(8) 0.139(12) -0.006(3)
Cl82 0.079(3) 0.048(2) 0.143(4) -0.043(2) -0.014(3) 0.004(2)
Cl83 0.0666(18) 0.119(10) 0.170(4) 0.028(7) 0.029(2) -0.009(4)
Cl84 0.209(9) 0.56(3) 0.110(5) 0.012(8) 0.094(6) -0.032(11)

loop_
_atom_type_symbol
_atom_type_description
_atom_type_scat_dispersion_real
_atom_type_scat_dispersion_imag
_atom_type_scat_source
C C 0.0033 0.0016 'International Tables Vol C Tables 4.2.6.8 and 6.1.1.4'
H H 0.0000 0.0000 'International Tables Vol C Tables 4.2.6.8 and 6.1.1.4'
N N 0.0061 0.0033 'International Tables Vol C Tables 4.2.6.8 and 6.1.1.4'
O O 0.0106 0.0060 'International Tables Vol C Tables 4.2.6.8 and 6.1.1.4'
Cl Cl 0.1484 0.1585 'International Tables Vol C Tables 4.2.6.8 and 6.1.1.4'
Fe Fe 0.3463 0.8444 'International Tables Vol C Tables 4.2.6.8 and 6.1.1.4'

loop_
_geom_angle_atom_site_label_1
_geom_angle_atom_site_label_2
_geom_angle_atom_site_label_3
_geom_angle
_geom_angle_site_symmetry_1
_geom_angle_site_symmetry_3
O1 Fe1 O2 94.59(15) . .
O1 Fe1 O2 94.58(15) . 4_565
O2 Fe1 O2 91.2(2) . 4_565
O1 Fe1 O7 94.98(15) . .
O2 Fe1 O7 88.21(15) . .
O2 Fe1 O7 170.43(16) 4_565 .
O1 Fe1 O7 94.98(15) . 4_565
O2 Fe1 O7 170.43(16) . 4_565
O2 Fe1 O7 88.21(15) 4_565 4_565
O7 Fe1 O7 90.7(2) . 4_565
O1 Fe1 O8 179.6(2) . .
O2 Fe1 O8 85.68(16) . .
O2 Fe1 O8 85.68(16) 4_565 .
O7 Fe1 O8 84.75(16) . .
O7 Fe1 O8 84.75(16) 4_565 .
O1 Fe2 O3 96.60(15) . .
O1 Fe2 O3 96.60(15) . 4_565
O3 Fe2 O3 90.95(19) . 4_565
O1 Fe2 O4 95.94(15) . .
O3 Fe2 O4 86.64(14) . .
O3 Fe2 O4 167.42(16) 4_565 .
O1 Fe2 O4 95.94(15) . 4_565
O3 Fe2 O4 167.42(16) . 4_565
O3 Fe2 O4 86.63(14) 4_565 4_565
O4 Fe2 O4 93.0(2) . 4_565
O1 Fe2 O9 179.9(2) . .
O3 Fe2 O9 83.33(15) . .
O3 Fe2 O9 83.33(15) 4_565 .
O4 Fe2 O9 84.13(16) . .
O4 Fe2 O9 84.13(16) 4_565 .
O1 Fe3 O6 94.50(15) . 4_565
O1 Fe3 O6 94.50(15) . .
O6 Fe3 O6 93.4(3) 4_565 .
O1 Fe3 O5 95.12(16) . .
O6 Fe3 O5 170.32(15) 4_565 .
O6 Fe3 O5 86.89(19) . .
O1 Fe3 O5 95.12(16) . 4_565
O6 Fe3 O5 86.89(19) 4_565 4_565
O6 Fe3 O5 170.32(15) . 4_565
O5 Fe3 O5 91.2(3) . 4_565
O1 Fe3 O10 178.6(3) . .
O6 Fe3 O10 84.53(17) 4_565 .
O6 Fe3 O10 84.52(17) . .
O5 Fe3 O10 85.87(18) . .
O5 Fe3 O10 85.88(18) 4_565 .
Fe2 O1 Fe3 119.8(3) . .
Fe2 O1 Fe1 119.8(2) . .
Fe3 O1 Fe1 120.4(3) . .
C1 O2 Fe1 133.2(3) . .
C1 O3 Fe2 130.2(3) . .
O2 C1 O3 127.1(4) . .
O2 C1 C2 114.6(4) . .
O3 C1 C2 118.3(5) . .
N1 C2 C1 114.3(4) . .
N1 C2 H2A 108.7 . .
C1 C2 H2A 108.7 . .
N1 C2 H2B 108.7 . .
C1 C2 H2B 108.7 . .
H2A C2 H2B 107.6 . .
C3 N1 C5 107.3(5) . .
C3 N1 C2 127.7(4) . .
C5 N1 C2 125.0(5) . .
N2 C3 N1 110.7(5) . .
N2 C3 H3A 124.6 . .
N1 C3 H3A 124.6 . .
C3 N2 C4 106.9(5) . .
C3 N2 C6 127.2(5) . .
C4 N2 C6 125.7(5) . .
C5 C4 N2 107.7(6) . .
C5 C4 H4A 126.2 . .
N2 C4 H4A 126.2 . .
C4 C5 N1 107.2(6) . .
C4 C5 H5A 126.4 . .
N1 C5 H5A 126.4 . .
N2 C6 H6A 109.5 . .
N2 C6 H6B 109.5 . .
H6A C6 H6B 109.5 . .
N2 C6 H6C 109.5 . .
H6A C6 H6C 109.5 . .
H6B C6 H6C 109.5 . .
C7 O4 Fe2 130.3(4) . .
C7 O5 Fe3 132.9(4) . .
O5 C7 O4 126.4(5) . .
O5 C7 C8 114.1(5) . .
O4 C7 C8 119.4(6) . .
N3 C8 C7 113.9(5) . .
N3 C8 H8A 108.8 . .
C7 C8 H8A 108.8 . .
N3 C8 H8B 108.8 . .
C7 C8 H8B 108.8 . .
H8A C8 H8B 107.7 . .
C9 N3 C11 105.7(7) . .
C9 N3 C8 125.4(5) . .
C11 N3 C8 128.7(7) . .
N3 C9 N4 111.7(6) . .
N3 C9 H9A 124.2 . .
N4 C9 H9A 124.2 . .
C9 N4 C10 106.3(7) . .
C9 N4 C12 127.9(7) . .
C10 N4 C12 125.9(8) . .
N4 C10 C11 106.7(7) . .
N4 C10 H10A 126.6 . .
C11 C10 H10A 126.6 . .
N3 C11 C10 109.5(8) . .
N3 C11 H11A 125.2 . .
C10 C11 H11A 125.2 . .
N4 C12 H12A 109.5 . .
N4 C12 H12B 109.5 . .
H12A C12 H12B 109.5 . .
N4 C12 H12C 109.5 . .
H12A C12 H12C 109.5 . .
H12B C12 H12C 109.5 . .
C13 O6 Fe3 133.0(4) . .
C13 O7 Fe1 131.4(4) . .
O6 C13 O7 127.0(5) . .
O6 C13 C14 114.0(5) . .
O7 C13 C14 119.0(5) . .
N5 C14 C13 113.1(5) . .
N5 C14 H14A 109.0 . .
C13 C14 H14A 109.0 . .
N5 C14 H14B 109.0 . .
C13 C14 H14B 109.0 . .
H14A C14 H14B 107.8 . .
C15 N5 C17 108.8(6) . .
C15 N5 C14 124.9(6) . .
C17 N5 C14 126.3(6) . .
N6 C15 N5 109.4(7) . .
N6 C15 H15A 125.3 . .
N5 C15 H15A 125.3 . .
C15 N6 C16 107.2(7) . .
C15 N6 C18 126.2(8) . .
C16 N6 C18 126.5(7) . .
C17 C16 N6 107.9(8) . .
C17 C16 H16A 126.0 . .
N6 C16 H16A 126.0 . .
C16 C17 N5 106.7(8) . .
C16 C17 H17A 126.7 . .
N5 C17 H17A 126.7 . .
N6 C18 H18A 109.5 . .
N6 C18 H18B 109.5 . .
H18A C18 H18B 109.5 . .
N6 C18 H18C 109.5 . .
H18A C18 H18C 109.5 . .
H18B C18 H18C 109.5 . .
Cl43 Fe4 Cl44 112.45(7) . .
Cl43 Fe4 Cl41 111.47(8) . .
Cl44 Fe4 Cl41 108.23(8) . .
Cl43 Fe4 Cl42 109.18(8) . .
Cl44 Fe4 Cl42 108.94(8) . .
Cl41 Fe4 Cl42 106.36(7) . .
Cl53 Fe5 Cl52 108.85(9) . .
Cl53 Fe5 Cl54 110.38(9) . .
Cl52 Fe5 Cl54 110.90(8) . .
Cl53 Fe5 Cl51 106.97(7) . .
Cl52 Fe5 Cl51 109.16(7) . .
Cl54 Fe5 Cl51 110.48(8) . .
Cl61 Fe6 Cl61 117.68(15) . 4_575
Cl61 Fe6 Cl63 106.16(9) . .
Cl61 Fe6 Cl63 106.16(9) 4_575 .
Cl61 Fe6 Cl62 108.09(7) . .
Cl61 Fe6 Cl62 108.09(7) 4_575 .
Cl63 Fe6 Cl62 110.58(18) . .
Cl73 Fe7 Cl72 124.8(3) . .
Cl73 Fe7 Cl71 101.92(19) . 4_575
Cl72 Fe7 Cl71 108.74(7) . 4_575
Cl73 Fe7 Cl71 101.92(19) . .
Cl72 Fe7 Cl71 108.74(7) . .
Cl71 Fe7 Cl71 110.08(17) 4_575 .
Cl72 Fe7 Cl74 105.0(2) . .
Cl71 Fe7 Cl74 112.03(12) 4_575 .
Cl71 Fe7 Cl74 112.03(12) . .
Cl82 Fe8 Cl83 112.9(4) . .
Cl82 Fe8 Cl81 111.7(3) . .
Cl83 Fe8 Cl81 110.6(5) . .
Cl82 Fe8 Cl84 102.5(4) . .
Cl83 Fe8 Cl84 108.6(3) . .
Cl81 Fe8 Cl84 110.3(5) . .

loop_
_geom_bond_atom_site_label_1
_geom_bond_atom_site_label_2
_geom_bond_distance
_geom_bond_site_symmetry_2
Fe1 O1 1.927(5) .
Fe1 O2 2.013(4) .
Fe1 O2 2.013(4) 4_565
Fe1 O7 2.027(4) .
Fe1 O7 2.027(4) 4_565
Fe1 O8 2.047(6) .
Fe2 O1 1.891(5) .
Fe2 O3 2.025(3) .
Fe2 O3 2.025(3) 4_565
Fe2 O4 2.029(4) .
Fe2 O4 2.029(4) 4_565
Fe2 O9 2.082(6) .
Fe3 O1 1.919(5) .
Fe3 O6 1.998(4) 4_565
Fe3 O6 1.998(4) .
Fe3 O5 2.010(4) .
Fe3 O5 2.010(4) 4_565
Fe3 O10 2.066(5) .
O2 C1 1.246(6) .
O3 C1 1.257(6) .
C1 C2 1.522(6) .
C2 N1 1.446(7) .
C2 H2A 0.9900 .
C2 H2B 0.9900 .
N1 C3 1.315(7) .
N1 C5 1.363(7) .
C3 N2 1.309(7) .
C3 H3A 0.9500 .
N2 C4 1.370(8) .
N2 C6 1.471(8) .
C4 C5 1.339(11) .
C4 H4A 0.9500 .
C5 H5A 0.9500 .
C6 H6A 0.9800 .
C6 H6B 0.9800 .
C6 H6C 0.9800 .
O4 C7 1.268(7) .
O5 C7 1.242(7) .
C7 C8 1.509(8) .
C8 N3 1.451(9) .
C8 H8A 0.9900 .
C8 H8B 0.9900 .
N3 C9 1.279(9) .
N3 C11 1.325(9) .
C9 N4 1.321(9) .
C9 H9A 0.9500 .
N4 C10 1.324(10) .
N4 C12 1.482(12) .
C10 C11 1.327(13) .
C10 H10A 0.9500 .
C11 H11A 0.9500 .
C12 H12A 0.9800 .
C12 H12B 0.9800 .
C12 H12C 0.9800 .
O6 C13 1.256(7) .
O7 C13 1.257(7) .
C13 C14 1.505(8) .
C14 N5 1.458(8) .
C14 H14A 0.9900 .
C14 H14B 0.9900 .
N5 C15 1.318(9) .
N5 C17 1.373(10) .
C15 N6 1.316(9) .
C15 H15A 0.9500 .
N6 C16 1.391(11) .
N6 C18 1.463(10) .
C16 C17 1.326(12) .
C16 H16A 0.9500 .
C17 H17A 0.9500 .
C18 H18A 0.9800 .
C18 H18B 0.9800 .
C18 H18C 0.9800 .
Fe4 Cl43 2.1839(19) .
Fe4 Cl44 2.1917(18) .
Fe4 Cl41 2.1936(17) .
Fe4 Cl42 2.1955(17) .
Fe5 Cl53 2.1865(19) .
Fe5 Cl52 2.1910(19) .
Fe5 Cl54 2.193(2) .
Fe5 Cl51 2.2056(16) .
Fe6 Cl61 2.171(2) .
Fe6 Cl61 2.171(2) 4_575
Fe6 Cl63 2.191(4) .
Fe6 Cl62 2.207(3) .
Fe7 Cl73 2.030(8) .
Fe7 Cl72 2.176(3) .
Fe7 Cl71 2.178(2) 4_575
Fe7 Cl71 2.178(2) .
Fe7 Cl74 2.305(6) .
Fe8 Cl82 2.103(6) .
Fe8 Cl83 2.142(5) .
Fe8 Cl81 2.144(8) .
Fe8 Cl84 2.179(8) .

loop_
_platon_squeeze_void_nr
_platon_squeeze_void_average_x
_platon_squeeze_void_average_y
_platon_squeeze_void_average_z
_platon_squeeze_void_volume
_platon_squeeze_void_count_electrons
_platon_squeeze_void_content
1 0.099 0.250 0.113 79 23 '2 H2O (= 20 e)'
2 -0.100 0.750 0.887 78 23 '2 H2O (= 20 e)'
3 0.237 0.624 0.027 79 15 '1.5 H2O (= 15 e)'
4 0.237 0.876 0.027 79 15 '1.5 H2O (= 15 e)'
5 0.762 0.124 0.973 78 15 '1.5 H2O (= 15 e)'
6 0.763 0.376 0.973 79 15 '1.5 H2O (= 15 e)'
